data_7053176
loop_
_publ_author_name
'Mouchaham, Georges'
'Roques, Nans'
'Duhayon, Carine'
'Imaz, Inhar'
'Sutter, Jean-Pascal'

_publ_section_title
;
 Extended H-bond networks based on guanidinium H-donors and
 [Zr(A)4]4&#x2212; H-acceptor units: modulation of the assemblage and
 guest accessible volume by chemical design (A = oxalate,
 dihydrobenzoquinonate, chloranilate)
;
_journal_issue 11
_journal_name_full 'New Journal of Chemistry'
_journal_page_first 3476
_journal_paper_doi 10.1039/c3nj00520h
_journal_volume 37
_journal_year 2013
_chemical_formula_moiety 'C24 H8 O16 Zr, 4(C H6 N3), 1.5(H2 O)'
_chemical_formula_sum 'C28 H35 N12 O17.5 Zr'
_chemical_formula_weight 910.88
_chemical_name_systematic
;
 ?
;
_space_group_IT_number 60
_symmetry_cell_setting orthorhombic
_symmetry_space_group_name_Hall '-P 2n 2ab'
_symmetry_space_group_name_H-M 'P b c n'
_atom_sites_solution_hydrogens geom
_atom_sites_solution_primary direct
_atom_sites_solution_secondary difmap
_audit_creation_method SHELXL-97
_cell_angle_alpha 90.00
_cell_angle_beta 90.00
_cell_angle_gamma 90.00
_cell_formula_units_Z 8
_cell_length_a 22.437(8)
_cell_length_b 24.630(7)
_cell_length_c 14.141(8)
_cell_measurement_temperature 293(2)
_cell_volume 7815(6)
_computing_structure_refinement 'SHELXL-97 (Sheldrick, 1997)'
_diffrn_ambient_temperature 293(2)
_diffrn_measured_fraction_theta_full 0.995
_diffrn_measured_fraction_theta_max 0.995
_diffrn_radiation_monochromator graphite
_diffrn_radiation_source 'fine-focus sealed tube'
_diffrn_radiation_type MoK\a
_diffrn_radiation_wavelength 0.71073
_diffrn_reflns_av_R_equivalents 0.0000
_diffrn_reflns_av_sigmaI/netI 0.0314
_diffrn_reflns_limit_h_max 0
_diffrn_reflns_limit_h_min -28
_diffrn_reflns_limit_k_max 0
_diffrn_reflns_limit_k_min -30
_diffrn_reflns_limit_l_max 17
_diffrn_reflns_limit_l_min 0
_diffrn_reflns_number 7955
_diffrn_reflns_theta_full 26.37
_diffrn_reflns_theta_max 26.37
_diffrn_reflns_theta_min 2.19
_exptl_absorpt_coefficient_mu 0.372
_exptl_absorpt_correction_T_max 0.962
_exptl_absorpt_correction_T_min 0.754
_exptl_absorpt_correction_type empirical
_exptl_absorpt_process_details scalepack
_exptl_crystal_colour red
_exptl_crystal_density_diffrn 1.557
_exptl_crystal_density_method 'not measured'
_exptl_crystal_description prisme
_exptl_crystal_F_000 3280
_exptl_crystal_size_max 0.18
_exptl_crystal_size_mid 0.17
_exptl_crystal_size_min 0.13
_refine_diff_density_max 2.777
_refine_diff_density_min -0.873
_refine_diff_density_rms 0.148
_refine_ls_extinction_method none
_refine_ls_goodness_of_fit_ref 1.409
_refine_ls_hydrogen_treatment constr
_refine_ls_matrix_type full
_refine_ls_number_parameters 524
_refine_ls_number_reflns 7955
_refine_ls_number_restraints 0
_refine_ls_restrained_S_all 1.409
_refine_ls_R_factor_all 0.1502
_refine_ls_R_factor_gt 0.1099
_refine_ls_shift/su_max 0.001
_refine_ls_shift/su_mean 0.000
_refine_ls_structure_factor_coef Fsqd
_refine_ls_weighting_details 'calc w=1/[\s^2^(Fo^2^)+(0.2000P)^2^+0.0000P] where P=(Fo^2^+2Fc^2^)/3'
_refine_ls_weighting_scheme calc
_refine_ls_wR_factor_gt 0.3252
_refine_ls_wR_factor_ref 0.3678
_reflns_number_gt 5081
_reflns_number_total 7955
_reflns_threshold_expression >2sigma(I)
_cod_data_source_file c3nj00520h.txt
_cod_data_source_block Cmpd_4
_cod_original_cell_volume 7814.6(10)
_cod_original_sg_symbol_H-M Pbcn
_cod_database_code 7053176

loop_
_symmetry_equiv_pos_as_xyz
'x, y, z'
'-x+1/2, -y+1/2, z+1/2'
'x+1/2, -y+1/2, -z'
'-x, y, -z+1/2'
'-x, -y, -z'
'x-1/2, y-1/2, -z-1/2'
'-x-1/2, y-1/2, z'
'x, -y, z-1/2'

loop_
_atom_site_label
_atom_site_type_symbol
_atom_site_fract_x
_atom_site_fract_y
_atom_site_fract_z
_atom_site_U_iso_or_equiv
_atom_site_adp_type
_atom_site_occupancy
_atom_site_symmetry_multiplicity
_atom_site_calc_flag
_atom_site_refinement_flags
Zr1 Zr 0.68487(3) 0.72270(3) 0.28005(4) 0.0594(3) Uani 1 1 d .
O1 O 0.5976(2) 0.7160(2) 0.3511(4) 0.0658(14) Uani 1 1 d .
O2 O 0.6527(2) 0.6399(3) 0.2683(4) 0.0737(15) Uani 1 1 d .
O3 O 0.6255(2) 0.7684(2) 0.1867(4) 0.0688(14) Uani 1 1 d .
O4 O 0.6675(2) 0.7997(2) 0.3543(3) 0.0663(13) Uani 1 1 d .
O5 O 0.7127(2) 0.7049(3) 0.4232(3) 0.0687(14) Uani 1 1 d .
O6 O 0.7016(2) 0.6992(3) 0.1306(3) 0.0697(14) Uani 1 1 d .
O7 O 0.5421(2) 0.7760(3) -0.1158(4) 0.091(2) Uani 1 1 d .
O8 O 0.7691(2) 0.6774(3) 0.2755(3) 0.0710(15) Uani 1 1 d .
O9 O 0.5055(3) 0.5147(3) 0.3654(4) 0.0798(16) Uani 1 1 d .
O10 O 0.4563(3) 0.5942(3) 0.4703(5) 0.0854(17) Uani 1 1 d .
O11 O 0.7541(2) 0.7826(3) 0.2427(4) 0.0737(16) Uani 1 1 d .
O14 O 0.6133(3) 0.6979(4) -0.1697(4) 0.106(2) Uani 1 1 d .
O12 O 0.9064(3) 0.5775(4) 0.4562(5) 0.112(2) Uani 1 1 d .
O15 O 0.7235(3) 0.9818(3) 0.3729(5) 0.101(2) Uani 1 1 d .
O16 O 0.8187(3) 0.9617(4) 0.2708(5) 0.103(2) Uani 1 1 d .
O13 O 0.8403(3) 0.5981(3) 0.6099(4) 0.097(2) Uani 1 1 d .
C6 C 0.6649(3) 0.6948(4) -0.0246(5) 0.073(2) Uani 1 1 d .
H6 H 0.6929 0.6695 -0.0447 0.088 Uiso 1 1 calc R
C7 C 0.7745(3) 0.6535(4) 0.5253(5) 0.074(2) Uani 1 1 d .
H7 H 0.7530 0.6624 0.5793 0.088 Uiso 1 1 calc R
C8 C 0.7575(3) 0.6732(4) 0.4396(5) 0.068(2) Uani 1 1 d .
C9 C 0.5808(3) 0.5736(4) 0.3105(6) 0.071(2) Uani 1 1 d .
H9 H 0.5992 0.5469 0.2745 0.085 Uiso 1 1 calc R
C10 C 0.5776(3) 0.7598(4) -0.0571(5) 0.068(2) Uani 1 1 d .
C11 C 0.6656(3) 0.7144(3) 0.0672(5) 0.0613(18) Uani 1 1 d .
C13 C 0.5221(4) 0.6595(4) 0.4120(6) 0.073(2) Uani 1 1 d .
H13 H 0.5023 0.6880 0.4417 0.088 Uiso 1 1 calc R
C14 C 0.6029(3) 0.6241(4) 0.3129(5) 0.0657(19) Uani 1 1 d .
C15 C 0.5812(3) 0.7801(4) 0.0375(5) 0.074(2) Uani 1 1 d .
H15 H 0.5569 0.8085 0.0575 0.089 Uiso 1 1 calc R
C16 C 0.5281(3) 0.5613(4) 0.3644(6) 0.073(2) Uani 1 1 d .
C17 C 0.6988(3) 0.8416(4) 0.3369(5) 0.065(2) Uani 1 1 d .
C18 C 0.6205(3) 0.7145(4) -0.0875(5) 0.072(2) Uani 1 1 d .
C19 C 0.6887(3) 0.8924(4) 0.3696(6) 0.072(2) Uani 1 1 d .
H19 H 0.6557 0.8990 0.4076 0.086 Uiso 1 1 calc R
C40 C 0.7901(4) 0.8707(5) 0.2469(5) 0.078(2) Uani 1 1 d .
H40 H 0.8215 0.8628 0.2063 0.093 Uiso 1 1 calc R
C41 C 0.5719(3) 0.6694(3) 0.3628(5) 0.0623(18) Uani 1 1 d .
C22 C 0.7276(4) 0.9357(5) 0.3468(6) 0.077(2) Uani 1 1 d .
C23 C 0.4993(3) 0.6062(4) 0.4192(6) 0.075(2) Uani 1 1 d .
C24 C 0.6214(3) 0.7565(4) 0.0977(5) 0.068(2) Uani 1 1 d .
C25 C 0.7837(4) 0.9224(5) 0.2827(6) 0.086(3) Uani 1 1 d .
C27 C 0.7909(3) 0.6579(4) 0.3523(5) 0.071(2) Uani 1 1 d .
C28 C 0.8247(4) 0.6196(4) 0.5323(7) 0.081(2) Uani 1 1 d .
C30 C 0.7505(3) 0.8313(4) 0.2708(5) 0.067(2) Uani 1 1 d .
C31 C 0.8610(4) 0.6054(4) 0.4440(7) 0.087(3) Uani 1 1 d .
C32 C 0.8416(4) 0.6250(5) 0.3579(6) 0.094(3) Uani 1 1 d .
H32 H 0.8623 0.6161 0.3031 0.113 Uiso 1 1 calc R
N1 N 0.9185(3) 0.7104(4) 0.0255(5) 0.105(3) Uani 1 1 d .
H1A H 0.9045 0.7174 -0.0298 0.126 Uiso 1 1 calc R
H1B H 0.9525 0.6946 0.0312 0.126 Uiso 1 1 calc R
N2 N 0.8379(4) 0.7473(5) 0.0921(6) 0.110(3) Uani 1 1 d .
H2A H 0.8236 0.7543 0.0370 0.132 Uiso 1 1 calc R
H2B H 0.8181 0.7560 0.1420 0.132 Uiso 1 1 calc R
N3 N 0.9117(4) 0.7124(4) 0.1844(5) 0.099(3) Uani 1 1 d .
H3A H 0.8926 0.7209 0.2350 0.119 Uiso 1 1 calc R
H3B H 0.9458 0.6966 0.1883 0.119 Uiso 1 1 calc R
C12 C 0.8885(4) 0.7237(4) 0.0999(6) 0.081(3) Uani 1 1 d .
N4 N 0.8228(5) 0.5244(5) 0.1424(11) 0.146(5) Uani 1 1 d .
H4A H 0.8550 0.5289 0.1103 0.176 Uiso 1 1 calc R
H4B H 0.8164 0.4942 0.1711 0.176 Uiso 1 1 calc R
N5 N 0.7930(5) 0.6097(5) 0.1038(6) 0.119(4) Uani 1 1 d .
H5A H 0.7690 0.6368 0.1088 0.143 Uiso 1 1 calc R
H5B H 0.8244 0.6124 0.0693 0.143 Uiso 1 1 calc R
N6 N 0.7334(4) 0.5616(4) 0.2003(9) 0.123(4) Uani 1 1 d .
H6A H 0.7097 0.5889 0.2049 0.148 Uiso 1 1 calc R
H6B H 0.7255 0.5320 0.2299 0.148 Uiso 1 1 calc R
C29 C 0.7818(5) 0.5652(6) 0.1477(10) 0.106(4) Uani 1 1 d .
N7 N 0.8008(3) 0.9629(4) 0.0142(7) 0.105(3) Uani 1 1 d .
H7A H 0.7901 0.9378 0.0531 0.126 Uiso 1 1 calc R
H7B H 0.7781 0.9713 -0.0326 0.126 Uiso 1 1 calc R
N8 N 0.8669(3) 1.0242(3) -0.0385(5) 0.084(2) Uani 1 1 d .
H8A H 0.9009 1.0402 -0.0344 0.101 Uiso 1 1 calc R
H8B H 0.8433 1.0316 -0.0846 0.101 Uiso 1 1 calc R
N9 N 0.8868(3) 0.9769(4) 0.0956(6) 0.092(2) Uani 1 1 d .
H9A H 0.8776 0.9522 0.1358 0.111 Uiso 1 1 calc R
H9B H 0.9198 0.9944 0.1013 0.111 Uiso 1 1 calc R
C26 C 0.8510(4) 0.9879(4) 0.0263(7) 0.080(2) Uani 1 1 d .
N10 N 0.0000 0.8289(5) 0.2500 0.084(3) Uani 1 2 d S
H10A H 0.0289 0.8114 0.2240 0.101 Uiso 0.50 1 calc PR
H10B H -0.0289 0.8114 0.2760 0.101 Uiso 0.50 1 calc PR
N23 N -0.0441(3) 0.9085(4) 0.2897(5) 0.089(2) Uani 1 1 d .
H23A H -0.0733 0.8917 0.3159 0.107 Uiso 1 1 calc R
H23B H -0.0434 0.9434 0.2891 0.107 Uiso 1 1 calc R
C21 C 0.0000 0.8806(5) 0.2500 0.067(3) Uani 1 2 d S
N21 N 0.5493(4) 0.8555(5) 0.2660(9) 0.133(4) Uani 1 1 d .
H21A H 0.5507 0.8904 0.2664 0.159 Uiso 1 1 calc R
H21B H 0.5812 0.8370 0.2763 0.159 Uiso 1 1 calc R
N22 N 0.5000 0.7783(6) 0.2500 0.090(4) Uani 1 2 d S
H22A H 0.5325 0.7608 0.2606 0.108 Uiso 0.50 1 calc PR
H22B H 0.4675 0.7608 0.2394 0.108 Uiso 0.50 1 calc PR
C20 C 0.5000 0.8312(8) 0.2500 0.087(4) Uani 1 2 d S
O1W O 0.9202(7) 0.5717(6) 0.0326(11) 0.209(6) Uiso 1 1 d .
O2W O 0.9978(7) 0.6177(7) 0.1674(12) 0.227(6) Uiso 0.5 1 d .

loop_
_atom_site_aniso_label
_atom_site_aniso_U_11
_atom_site_aniso_U_22
_atom_site_aniso_U_33
_atom_site_aniso_U_23
_atom_site_aniso_U_13
_atom_site_aniso_U_12
Zr1 0.0390(4) 0.1038(7) 0.0355(4) -0.0019(3) 0.0008(2) -0.0024(3)
O1 0.044(2) 0.097(4) 0.056(3) -0.009(2) 0.000(2) 0.000(2)
O2 0.050(3) 0.115(4) 0.055(3) -0.006(3) 0.006(2) -0.001(3)
O3 0.050(3) 0.113(4) 0.043(2) -0.002(3) 0.001(2) 0.006(3)
O4 0.047(2) 0.103(4) 0.049(3) -0.002(3) 0.005(2) -0.009(3)
O5 0.048(3) 0.117(4) 0.041(2) 0.000(3) -0.003(2) -0.004(3)
O6 0.047(2) 0.126(4) 0.036(2) -0.005(3) 0.002(2) 0.002(3)
O7 0.046(3) 0.170(6) 0.059(3) 0.007(3) -0.010(2) 0.004(3)
O8 0.038(2) 0.123(5) 0.052(3) -0.004(3) -0.0015(19) 0.008(3)
O9 0.062(3) 0.102(5) 0.076(3) 0.003(3) -0.004(3) -0.002(3)
O10 0.063(3) 0.102(4) 0.091(4) 0.002(3) 0.019(3) -0.009(3)
O11 0.044(3) 0.126(5) 0.051(3) -0.007(3) 0.007(2) -0.009(3)
O14 0.065(4) 0.195(7) 0.059(4) -0.044(4) -0.016(3) 0.022(4)
O12 0.066(4) 0.174(7) 0.096(5) 0.010(5) -0.008(3) 0.034(4)
O15 0.093(5) 0.109(5) 0.101(5) -0.012(4) 0.019(4) -0.020(4)
O16 0.069(4) 0.152(7) 0.088(5) 0.010(4) 0.012(3) -0.039(4)
O13 0.082(4) 0.141(6) 0.069(4) 0.030(4) -0.020(3) -0.003(4)
C6 0.045(4) 0.128(7) 0.046(4) -0.009(4) 0.000(3) -0.002(4)
C7 0.053(4) 0.119(7) 0.049(4) 0.012(4) -0.006(3) -0.004(4)
C8 0.038(3) 0.111(6) 0.055(4) -0.003(4) -0.001(3) -0.007(4)
C9 0.057(4) 0.094(6) 0.061(4) -0.002(4) 0.005(3) 0.006(4)
C10 0.038(3) 0.124(7) 0.043(3) 0.006(4) 0.004(3) 0.003(4)
C11 0.041(3) 0.101(6) 0.043(3) 0.000(3) 0.001(3) -0.007(3)
C13 0.054(4) 0.096(6) 0.070(5) 0.001(4) 0.010(3) 0.000(4)
C14 0.046(3) 0.104(6) 0.047(3) 0.008(4) 0.002(3) -0.001(4)
C15 0.048(4) 0.128(7) 0.047(4) 0.001(4) -0.002(3) -0.015(4)
C16 0.055(4) 0.100(7) 0.063(4) 0.011(4) -0.013(3) -0.004(4)
C17 0.052(4) 0.105(6) 0.037(3) 0.003(4) -0.006(3) -0.012(4)
C18 0.052(4) 0.119(7) 0.045(4) -0.002(4) 0.005(3) -0.007(4)
C19 0.061(4) 0.099(6) 0.056(4) -0.007(4) 0.004(3) -0.009(4)
C40 0.055(4) 0.133(8) 0.045(4) -0.002(5) -0.001(3) -0.004(5)
C41 0.042(3) 0.096(6) 0.049(4) 0.003(4) 0.000(3) -0.004(4)
C22 0.068(5) 0.104(7) 0.060(4) 0.000(4) 0.001(4) -0.007(5)
C23 0.050(4) 0.104(7) 0.071(5) -0.005(4) -0.004(4) 0.003(4)
C24 0.040(3) 0.116(6) 0.048(4) 0.007(4) -0.001(3) -0.006(4)
C25 0.070(6) 0.138(9) 0.051(4) 0.014(5) 0.001(4) -0.013(6)
C27 0.047(4) 0.121(7) 0.044(4) -0.004(4) -0.009(3) -0.001(4)
C28 0.058(5) 0.111(7) 0.075(5) 0.003(5) -0.012(4) -0.009(4)
C30 0.051(4) 0.107(6) 0.042(3) -0.005(4) -0.002(3) -0.013(4)
C31 0.055(4) 0.130(8) 0.078(5) 0.013(5) -0.014(4) 0.005(5)
C32 0.051(4) 0.176(10) 0.056(5) -0.017(5) -0.005(3) 0.008(5)
N1 0.060(4) 0.201(9) 0.053(4) 0.026(5) 0.006(3) 0.024(5)
N2 0.071(5) 0.189(9) 0.070(5) 0.031(5) 0.028(4) 0.047(6)
N3 0.102(6) 0.150(8) 0.046(4) 0.001(4) -0.014(4) 0.013(5)
C12 0.067(5) 0.127(8) 0.049(4) 0.001(4) 0.004(4) -0.001(5)
N4 0.093(7) 0.119(8) 0.227(15) -0.014(8) -0.004(8) 0.030(6)
N5 0.156(9) 0.125(8) 0.075(5) -0.004(5) 0.000(6) 0.064(7)
N6 0.069(5) 0.118(8) 0.182(11) -0.004(7) -0.007(6) 0.013(5)
C29 0.089(8) 0.118(9) 0.112(9) -0.029(7) -0.028(6) 0.019(7)
N7 0.062(4) 0.143(8) 0.110(6) 0.020(6) -0.020(4) -0.029(5)
N8 0.063(4) 0.120(6) 0.071(4) -0.003(4) 0.004(3) -0.008(4)
N9 0.058(4) 0.126(6) 0.092(5) 0.007(5) -0.012(4) -0.015(4)
C26 0.069(5) 0.090(6) 0.081(6) 0.007(5) 0.010(4) -0.004(4)
N10 0.072(7) 0.099(9) 0.083(6) 0.000 0.028(5) 0.000
N23 0.075(5) 0.112(6) 0.080(5) -0.001(4) 0.019(4) 0.014(4)
C21 0.068(7) 0.083(8) 0.050(5) 0.000 0.006(5) 0.000
N21 0.065(6) 0.136(8) 0.198(12) -0.059(8) -0.023(6) 0.014(5)
N22 0.039(5) 0.154(13) 0.076(6) 0.000 -0.001(5) 0.000
C20 0.040(6) 0.149(14) 0.070(7) 0.000 -0.004(5) 0.000

loop_
_atom_type_symbol
_atom_type_description
_atom_type_scat_dispersion_real
_atom_type_scat_dispersion_imag
_atom_type_scat_source
C C 0.0033 0.0016 'International Tables Vol C Tables 4.2.6.8 and 6.1.1.4'
H H 0.0000 0.0000 'International Tables Vol C Tables 4.2.6.8 and 6.1.1.4'
N N 0.0061 0.0033 'International Tables Vol C Tables 4.2.6.8 and 6.1.1.4'
O O 0.0106 0.0060 'International Tables Vol C Tables 4.2.6.8 and 6.1.1.4'
Zr Zr -2.9673 0.5597 'International Tables Vol C Tables 4.2.6.8 and 6.1.1.4'

loop_
_geom_angle_atom_site_label_1
_geom_angle_atom_site_label_2
_geom_angle_atom_site_label_3
_geom_angle
_geom_angle_site_symmetry_1
_geom_angle_site_symmetry_3
O5 Zr1 O2 88.7(2) . .
O5 Zr1 O3 147.7(2) . .
O2 Zr1 O3 103.6(2) . .
O5 Zr1 O8 71.11(19) . .
O2 Zr1 O8 78.8(2) . .
O3 Zr1 O8 140.18(18) . .
O5 Zr1 O4 77.3(2) . .
O2 Zr1 O4 141.86(19) . .
O3 Zr1 O4 74.8(2) . .
O8 Zr1 O4 127.2(2) . .
O5 Zr1 O11 99.0(2) . .
O2 Zr1 O11 147.6(2) . .
O3 Zr1 O11 86.6(2) . .
O8 Zr1 O11 74.1(2) . .
O4 Zr1 O11 70.3(2) . .
O5 Zr1 O1 79.31(19) . .
O2 Zr1 O1 70.7(2) . .
O3 Zr1 O1 76.87(19) . .
O8 Zr1 O1 137.6(2) . .
O4 Zr1 O1 71.95(19) . .
O11 Zr1 O1 141.6(2) . .
O5 Zr1 O6 142.0(2) . .
O2 Zr1 O6 74.8(2) . .
O3 Zr1 O6 70.4(2) . .
O8 Zr1 O6 72.16(19) . .
O4 Zr1 O6 135.1(2) . .
O11 Zr1 O6 80.1(2) . .
O1 Zr1 O6 124.29(19) . .
C41 O1 Zr1 121.3(5) . .
C14 O2 Zr1 121.0(5) . .
C24 O3 Zr1 120.9(5) . .
C17 O4 Zr1 120.5(5) . .
C8 O5 Zr1 120.9(5) . .
C11 O6 Zr1 119.2(5) . .
C27 O8 Zr1 119.5(5) . .
C30 O11 Zr1 120.9(5) . .
C11 C6 C18 118.4(8) . .
C11 C6 H6 120.8 . .
C18 C6 H6 120.8 . .
C8 C7 C28 120.0(8) . .
C8 C7 H7 120.0 . .
C28 C7 H7 120.0 . .
O5 C8 C7 126.4(7) . .
O5 C8 C27 113.3(6) . .
C7 C8 C27 120.3(7) . .
C14 C9 C16 119.2(8) . .
C14 C9 H9 120.4 . .
C16 C9 H9 120.4 . .
O7 C10 C15 124.1(8) . .
O7 C10 C18 117.1(7) . .
C15 C10 C18 118.8(7) . .
O6 C11 C6 124.6(8) . .
O6 C11 C24 115.1(6) . .
C6 C11 C24 120.3(7) . .
C41 C13 C23 120.5(8) . .
C41 C13 H13 119.7 . .
C23 C13 H13 119.7 . .
C9 C14 O2 124.6(8) . .
C9 C14 C41 122.2(7) . .
O2 C14 C41 113.2(7) . .
C24 C15 C10 118.0(8) . .
C24 C15 H15 121.0 . .
C10 C15 H15 121.0 . .
O9 C16 C9 122.1(9) . .
O9 C16 C23 119.7(8) . .
C9 C16 C23 118.1(8) . .
O4 C17 C19 126.2(7) . .
O4 C17 C30 114.0(8) . .
C19 C17 C30 119.8(7) . .
O14 C18 C6 124.3(8) . .
O14 C18 C10 114.8(7) . .
C6 C18 C10 120.8(7) . .
C17 C19 C22 121.0(8) . .
C17 C19 H19 119.5 . .
C22 C19 H19 119.5 . .
C30 C40 C25 120.1(8) . .
C30 C40 H40 119.9 . .
C25 C40 H40 119.9 . .
O1 C41 C13 126.8(8) . .
O1 C41 C14 113.3(6) . .
C13 C41 C14 119.9(8) . .
O15 C22 C19 126.6(9) . .
O15 C22 C25 115.7(9) . .
C19 C22 C25 117.7(9) . .
O10 C23 C13 123.0(8) . .
O10 C23 C16 117.4(9) . .
C13 C23 C16 119.6(7) . .
O3 C24 C15 123.7(8) . .
O3 C24 C11 112.9(6) . .
C15 C24 C11 123.4(7) . .
O16 C25 C40 126.7(9) . .
O16 C25 C22 114.4(10) . .
C40 C25 C22 118.9(9) . .
O8 C27 C32 125.0(7) . .
O8 C27 C8 114.5(7) . .
C32 C27 C8 120.5(7) . .
O13 C28 C7 122.1(9) . .
O13 C28 C31 117.7(8) . .
C7 C28 C31 120.2(8) . .
O11 C30 C40 123.9(8) . .
O11 C30 C17 113.7(7) . .
C40 C30 C17 122.3(9) . .
O12 C31 C32 125.1(9) . .
O12 C31 C28 116.7(8) . .
C32 C31 C28 118.2(8) . .
C31 C32 C27 120.5(8) . .
C31 C32 H32 119.7 . .
C27 C32 H32 119.7 . .
C12 N1 H1A 120.0 . .
C12 N1 H1B 120.0 . .
H1A N1 H1B 120.0 . .
C12 N2 H2A 120.0 . .
C12 N2 H2B 120.0 . .
H2A N2 H2B 120.0 . .
C12 N3 H3A 120.0 . .
C12 N3 H3B 120.0 . .
H3A N3 H3B 120.0 . .
N2 C12 N1 120.5(8) . .
N2 C12 N3 121.2(9) . .
N1 C12 N3 118.3(9) . .
C29 N4 H4A 120.0 . .
C29 N4 H4B 120.0 . .
H4A N4 H4B 120.0 . .
C29 N5 H5A 120.0 . .
C29 N5 H5B 120.0 . .
H5A N5 H5B 120.0 . .
C29 N6 H6A 120.0 . .
C29 N6 H6B 120.0 . .
H6A N6 H6B 120.0 . .
N5 C29 N6 119.4(12) . .
N5 C29 N4 118.0(14) . .
N6 C29 N4 122.5(15) . .
C26 N7 H7A 120.0 . .
C26 N7 H7B 120.0 . .
H7A N7 H7B 120.0 . .
C26 N8 H8A 120.0 . .
C26 N8 H8B 120.0 . .
H8A N8 H8B 120.0 . .
C26 N9 H9A 120.0 . .
C26 N9 H9B 120.0 . .
H9A N9 H9B 120.0 . .
N9 C26 N7 122.6(9) . .
N9 C26 N8 119.8(9) . .
N7 C26 N8 117.5(9) . .
C21 N10 H10A 120.0 . .
C21 N10 H10B 120.0 . .
H10A N10 H10B 120.0 . .
C21 N23 H23A 120.0 . .
C21 N23 H23B 120.0 . .
H23A N23 H23B 120.0 . .
N10 C21 N23 121.1(6) . 4
N10 C21 N23 121.1(6) . .
N23 C21 N23 117.7(12) 4 .
C20 N21 H21A 120.0 . .
C20 N21 H21B 120.0 . .
H21A N21 H21B 120.0 . .
C20 N22 H22A 120.0 . .
C20 N22 H22B 120.0 . .
H22A N22 H22B 120.0 . .
N21 C20 N21 124.1(19) . 4_655
N21 C20 N22 118.0(9) . .
N21 C20 N22 118.0(9) 4_655 .

loop_
_geom_bond_atom_site_label_1
_geom_bond_atom_site_label_2
_geom_bond_distance
_geom_bond_site_symmetry_2
Zr1 O5 2.164(5) .
Zr1 O2 2.170(6) .
Zr1 O3 2.187(5) .
Zr1 O8 2.196(5) .
Zr1 O4 2.202(6) .
Zr1 O11 2.207(6) .
Zr1 O1 2.207(5) .
Zr1 O6 2.223(5) .
O1 C41 1.294(9) .
O2 C14 1.340(9) .
O3 C24 1.296(9) .
O4 C17 1.275(10) .
O5 C8 1.293(10) .
O6 C11 1.265(9) .
O7 C10 1.218(9) .
O8 C27 1.285(9) .
O9 C16 1.255(10) .
O10 C23 1.242(10) .
O11 C30 1.265(11) .
O14 C18 1.243(9) .
O12 C31 1.242(11) .
O15 C22 1.199(11) .
O16 C25 1.258(12) .
O13 C28 1.267(11) .
C6 C11 1.385(10) .
C6 C18 1.421(11) .
C6 H6 0.9300 .
C7 C8 1.361(11) .
C7 C28 1.405(12) .
C7 H7 0.9300 .
C8 C27 1.492(10) .
C9 C14 1.339(12) .
C9 C16 1.438(11) .
C9 H9 0.9300 .
C10 C15 1.430(11) .
C10 C18 1.535(12) .
C11 C24 1.498(11) .
C13 C41 1.340(10) .
C13 C23 1.411(13) .
C13 H13 0.9300 .
C14 C41 1.492(11) .
C15 C24 1.371(11) .
C15 H15 0.9300 .
C16 C23 1.498(13) .
C17 C19 1.353(12) .
C17 C30 1.511(10) .
C19 C22 1.415(12) .
C19 H19 0.9300 .
C40 C30 1.357(12) .
C40 C25 1.377(15) .
C40 H40 0.9300 .
C22 C25 1.586(13) .
C27 C32 1.399(12) .
C28 C31 1.531(14) .
C31 C32 1.380(13) .
C32 H32 0.9300 .
N1 C12 1.292(11) .
N1 H1A 0.8600 .
N1 H1B 0.8600 .
N2 C12 1.280(12) .
N2 H2A 0.8600 .
N2 H2B 0.8600 .
N3 C12 1.333(11) .
N3 H3A 0.8600 .
N3 H3B 0.8600 .
N4 C29 1.365(15) .
N4 H4A 0.8600 .
N4 H4B 0.8600 .
N5 C29 1.285(16) .
N5 H5A 0.8600 .
N5 H5B 0.8600 .
N6 C29 1.318(16) .
N6 H6A 0.8600 .
N6 H6B 0.8600 .
N7 C26 1.297(11) .
N7 H7A 0.8600 .
N7 H7B 0.8600 .
N8 C26 1.328(11) .
N8 H8A 0.8600 .
N8 H8B 0.8600 .
N9 C26 1.294(12) .
N9 H9A 0.8600 .
N9 H9B 0.8600 .
N10 C21 1.276(16) .
N10 H10A 0.8600 .
N10 H10B 0.8600 .
N23 C21 1.329(10) .
N23 H23A 0.8600 .
N23 H23B 0.8600 .
C21 N23 1.329(10) 4
N21 C20 1.279(12) .
N21 H21A 0.8600 .
N21 H21B 0.8600 .
N22 C20 1.303(19) .
N22 H22A 0.8600 .
N22 H22B 0.8600 .
C20 N21 1.279(12) 4_655
